data_7238730
loop_
_publ_author_name
'Safin, Damir A.'
'Robeyns, Koen'
'Garcia, Yann'

_publ_section_title
;
 Solid-state thermo- and photochromism in
 N,N&#x2032;-bis(5-X-salicylidene)diamines (X = H, Br)
;
_journal_issue 30
_journal_name_full 'RSC Advances'
_journal_page_first 11379
_journal_paper_doi 10.1039/c2ra21631k
_journal_volume 2
_journal_year 2012
_chemical_formula_moiety 'C26 H20 N2 O2 S'
_chemical_formula_sum 'C26 H20 N2 O2 S'
_chemical_formula_weight 424.50
_space_group_IT_number 14
_space_group_name_Hall '-P 2yn'
_space_group_name_H-M_alt 'P 1 21/n 1'
_symmetry_cell_setting monoclinic
_symmetry_space_group_name_Hall '-P 2yn'
_symmetry_space_group_name_H-M 'P 1 21/n 1'
_atom_sites_solution_hydrogens geom
_atom_sites_solution_primary direct
_atom_sites_solution_secondary difmap
_audit_creation_method SHELXL-97
_cell_angle_alpha 90.00
_cell_angle_beta 96.129(6)
_cell_angle_gamma 90.00
_cell_formula_units_Z 4
_cell_length_a 5.5937(3)
_cell_length_b 42.721(3)
_cell_length_c 8.7533(6)
_cell_measurement_reflns_used 6280
_cell_measurement_temperature 297(2)
_cell_measurement_theta_max 25.2090
_cell_measurement_theta_min 1.9029
_cell_volume 2079.8(2)
_computing_cell_refinement
;
CrysAlisPro, Oxford Diffraction Ltd.,
Version 1.171.34.40 (release 27-08-2010 CrysAlis171 .NET)
(compiled Aug 27 2010,11:50:40)
;
_computing_data_collection
;
CrysAlisPro, Oxford Diffraction Ltd.,
Version 1.171.34.40 (release 27-08-2010 CrysAlis171 .NET)
(compiled Aug 27 2010,11:50:40)
;
_computing_data_reduction
;
CrysAlisPro, Oxford Diffraction Ltd.,
Version 1.171.34.40 (release 27-08-2010 CrysAlis171 .NET)
(compiled Aug 27 2010,11:50:40)
;
_computing_molecular_graphics PLATON
_computing_structure_refinement 'SHELXL-97 (Sheldrick, 1997)'
_computing_structure_solution 'SHELXS-97 (Sheldrick, 1990)'
_diffrn_ambient_temperature 297(2)
_diffrn_detector_area_resol_mean 6.66
_diffrn_measured_fraction_theta_full 0.998
_diffrn_measured_fraction_theta_max 0.998
_diffrn_measurement_device_type 'MAR345 image plate'
_diffrn_measurement_method '150 images, \D\F 1.5\%'
_diffrn_radiation_monochromator 'Zr filter'
_diffrn_radiation_source 'RU200 rotating anode'
_diffrn_radiation_type MoK\a
_diffrn_radiation_wavelength 0.71073
_diffrn_reflns_av_R_equivalents 0.0517
_diffrn_reflns_av_sigmaI/netI 0.0420
_diffrn_reflns_limit_h_max 6
_diffrn_reflns_limit_h_min -6
_diffrn_reflns_limit_k_max 50
_diffrn_reflns_limit_k_min -51
_diffrn_reflns_limit_l_max 10
_diffrn_reflns_limit_l_min -10
_diffrn_reflns_number 16858
_diffrn_reflns_theta_full 25.00
_diffrn_reflns_theta_max 25.26
_diffrn_reflns_theta_min 2.39
_exptl_absorpt_coefficient_mu 0.182
_exptl_absorpt_correction_T_max 1.00000
_exptl_absorpt_correction_T_min 0.94293
_exptl_absorpt_correction_type multi-scan
_exptl_absorpt_process_details
;
CrysAlisPro, Oxford Diffraction Ltd.,
Version 1.171.34.40 (release 27-08-2010 CrysAlis171 .NET)
(compiled Aug 27 2010,11:50:40)
Empirical absorption correction using spherical harmonics,
implemented in SCALE3 ABSPACK scaling algorithm.
;
_exptl_crystal_colour yellow
_exptl_crystal_density_diffrn 1.356
_exptl_crystal_density_method 'not measured'
_exptl_crystal_description plate
_exptl_crystal_F_000 888
_exptl_crystal_size_max 0.51
_exptl_crystal_size_mid 0.44
_exptl_crystal_size_min 0.03
_refine_diff_density_max 0.241
_refine_diff_density_min -0.327
_refine_diff_density_rms 0.075
_refine_ls_extinction_method none
_refine_ls_goodness_of_fit_ref 0.997
_refine_ls_hydrogen_treatment constr
_refine_ls_matrix_type full
_refine_ls_number_parameters 282
_refine_ls_number_reflns 3776
_refine_ls_number_restraints 0
_refine_ls_restrained_S_all 0.997
_refine_ls_R_factor_all 0.0619
_refine_ls_R_factor_gt 0.0464
_refine_ls_shift/su_max 0.000
_refine_ls_shift/su_mean 0.000
_refine_ls_structure_factor_coef Fsqd
_refine_ls_weighting_details 'calc w=1/[\s^2^(Fo^2^)+(0.0700P)^2^+0.7038P] where P=(Fo^2^+2Fc^2^)/3'
_refine_ls_weighting_scheme calc
_refine_ls_wR_factor_gt 0.1208
_refine_ls_wR_factor_ref 0.1316
_reflns_number_gt 2959
_reflns_number_total 3776
_reflns_threshold_expression >2sigma(I)
_cod_data_source_file c2ra21631k.txt
_cod_data_source_block safin17
_cod_original_sg_symbol_H-M 'P 21/n'
_cod_database_code 7238730

loop_
_symmetry_equiv_pos_as_xyz
'x, y, z'
'-x+1/2, y+1/2, -z+1/2'
'-x, -y, -z'
'x-1/2, -y-1/2, z-1/2'

loop_
_atom_site_label
_atom_site_type_symbol
_atom_site_fract_x
_atom_site_fract_y
_atom_site_fract_z
_atom_site_U_iso_or_equiv
_atom_site_adp_type
_atom_site_occupancy
_atom_site_symmetry_multiplicity
_atom_site_calc_flag
_atom_site_refinement_flags
S1 S 1.32565(10) 0.236374(13) 0.56011(8) 0.0557(2) Uani 1 1 d .
C2 C 1.1512(3) 0.20551(5) 0.6256(2) 0.0420(5) Uani 1 1 d .
C3 C 0.9579(4) 0.20921(5) 0.7110(3) 0.0484(5) Uani 1 1 d .
H3 H 0.9106 0.2291 0.7384 0.058 Uiso 1 1 calc R
C4 C 0.8358(4) 0.18306(5) 0.7553(3) 0.0485(5) Uani 1 1 d .
H4 H 0.7071 0.1857 0.8130 0.058 Uiso 1 1 calc R
C5 C 0.9007(3) 0.15308(4) 0.7156(2) 0.0414(5) Uani 1 1 d .
C6 C 1.0969(4) 0.14969(5) 0.6319(2) 0.0478(5) Uani 1 1 d .
H6 H 1.1455 0.1298 0.6053 0.057 Uiso 1 1 calc R
C7 C 1.2200(4) 0.17550(5) 0.5880(2) 0.0482(5) Uani 1 1 d .
H7 H 1.3511 0.1728 0.5323 0.058 Uiso 1 1 calc R
N8 N 0.7599(3) 0.12810(4) 0.7654(2) 0.0459(4) Uani 1 1 d .
C9 C 0.7933(4) 0.09964(5) 0.7291(2) 0.0486(5) Uani 1 1 d .
H9 H 0.9171 0.0949 0.6699 0.058 Uiso 1 1 calc R
C10 C 0.6446(4) 0.07453(5) 0.7770(2) 0.0452(5) Uani 1 1 d .
C11 C 0.6917(4) 0.04360(5) 0.7383(3) 0.0579(6) Uani 1 1 d .
H11 H 0.8213 0.0394 0.6831 0.069 Uiso 1 1 calc R
C12 C 0.5512(5) 0.01909(6) 0.7796(3) 0.0649(7) Uani 1 1 d .
H12 H 0.5855 -0.0014 0.7528 0.078 Uiso 1 1 calc R
C13 C 0.3590(5) 0.02543(6) 0.8613(3) 0.0635(6) Uani 1 1 d .
H13 H 0.2631 0.0091 0.8895 0.076 Uiso 1 1 calc R
C14 C 0.3072(4) 0.05566(6) 0.9017(3) 0.0584(6) Uani 1 1 d .
H14 H 0.1774 0.0595 0.9571 0.070 Uiso 1 1 calc R
C15 C 0.4479(4) 0.08034(5) 0.8602(2) 0.0485(5) Uani 1 1 d .
O16 O 0.3921(3) 0.10960(4) 0.9010(2) 0.0627(4) Uani 1 1 d .
H16 H 0.4903 0.1219 0.8723 0.094 Uiso 1 1 calc R
C17 C 1.1826(4) 0.27101(5) 0.6165(2) 0.0462(5) Uani 1 1 d .
C18 C 0.9666(4) 0.28132(5) 0.5397(3) 0.0543(5) Uani 1 1 d .
H18 H 0.8900 0.2693 0.4604 0.065 Uiso 1 1 calc R
C19 C 0.8649(4) 0.30900(5) 0.5795(3) 0.0548(6) Uani 1 1 d .
H19 H 0.7201 0.3156 0.5272 0.066 Uiso 1 1 calc R
C20 C 0.9780(4) 0.32730(5) 0.6981(2) 0.0438(5) Uani 1 1 d .
C21 C 1.1937(4) 0.31697(5) 0.7740(3) 0.0519(5) Uani 1 1 d .
H21 H 1.2712 0.3290 0.8530 0.062 Uiso 1 1 calc R
C22 C 1.2953(4) 0.28909(5) 0.7338(3) 0.0523(5) Uani 1 1 d .
H22 H 1.4401 0.2825 0.7858 0.063 Uiso 1 1 calc R
N23 N 0.8899(3) 0.35591(4) 0.7505(2) 0.0483(4) Uani 1 1 d .
C24 C 0.6936(4) 0.36849(5) 0.6920(3) 0.0507(5) Uani 1 1 d .
H24 H 0.6018 0.3584 0.6120 0.061 Uiso 1 1 calc R
C25 C 0.6109(4) 0.39801(5) 0.7471(2) 0.0482(5) Uani 1 1 d .
C26 C 0.3969(4) 0.41108(6) 0.6798(3) 0.0624(6) Uani 1 1 d .
H26 H 0.3047 0.4001 0.6028 0.075 Uiso 1 1 calc R
C27 C 0.3189(5) 0.43990(6) 0.7251(3) 0.0699(7) Uani 1 1 d .
H27 H 0.1776 0.4485 0.6774 0.084 Uiso 1 1 calc R
C28 C 0.4532(5) 0.45577(6) 0.8420(3) 0.0715(7) Uani 1 1 d .
H28 H 0.4006 0.4751 0.8734 0.086 Uiso 1 1 calc R
C29 C 0.6631(5) 0.44341(6) 0.9126(3) 0.0667(7) Uani 1 1 d .
H29 H 0.7511 0.4543 0.9915 0.080 Uiso 1 1 calc R
C30 C 0.7438(4) 0.41461(5) 0.8661(3) 0.0530(5) Uani 1 1 d .
O31 O 0.9496(3) 0.40269(4) 0.9383(2) 0.0709(5) Uani 1 1 d .
H31 H 0.9879 0.3870 0.8926 0.106 Uiso 1 1 calc R

loop_
_atom_site_aniso_label
_atom_site_aniso_U_11
_atom_site_aniso_U_22
_atom_site_aniso_U_33
_atom_site_aniso_U_23
_atom_site_aniso_U_13
_atom_site_aniso_U_12
S1 0.0486(3) 0.0446(3) 0.0761(4) 0.0036(3) 0.0168(3) 0.0002(2)
C2 0.0393(10) 0.0421(11) 0.0430(11) 0.0008(8) -0.0034(8) 0.0017(8)
C3 0.0457(11) 0.0393(11) 0.0609(14) -0.0042(9) 0.0094(10) 0.0033(9)
C4 0.0440(11) 0.0440(11) 0.0586(13) -0.0045(9) 0.0108(10) 0.0034(9)
C5 0.0418(10) 0.0399(10) 0.0412(11) 0.0004(8) -0.0019(8) 0.0005(8)
C6 0.0550(12) 0.0361(10) 0.0529(13) -0.0034(9) 0.0083(10) 0.0049(9)
C7 0.0472(11) 0.0476(12) 0.0505(12) -0.0029(9) 0.0091(9) 0.0042(9)
N8 0.0471(9) 0.0409(9) 0.0489(10) 0.0004(7) 0.0006(8) -0.0010(7)
C9 0.0478(12) 0.0479(12) 0.0496(12) -0.0005(9) 0.0035(9) 0.0005(9)
C10 0.0453(11) 0.0441(11) 0.0446(11) 0.0023(9) -0.0030(9) -0.0014(9)
C11 0.0620(14) 0.0446(12) 0.0677(15) -0.0032(11) 0.0093(12) 0.0011(10)
C12 0.0736(16) 0.0407(12) 0.0798(17) 0.0003(11) 0.0051(14) -0.0039(11)
C13 0.0649(15) 0.0547(14) 0.0692(16) 0.0110(12) -0.0003(13) -0.0142(12)
C14 0.0525(13) 0.0595(14) 0.0632(15) 0.0068(11) 0.0067(11) -0.0030(11)
C15 0.0492(12) 0.0456(12) 0.0490(12) 0.0050(9) -0.0017(10) 0.0030(9)
O16 0.0641(10) 0.0494(9) 0.0774(12) 0.0004(8) 0.0198(9) 0.0029(8)
C17 0.0442(11) 0.0425(11) 0.0520(12) 0.0078(9) 0.0058(9) -0.0035(9)
C18 0.0548(13) 0.0471(12) 0.0581(14) -0.0077(10) -0.0070(11) -0.0013(10)
C19 0.0499(12) 0.0534(13) 0.0576(14) -0.0033(11) -0.0105(10) 0.0059(10)
C20 0.0481(11) 0.0389(11) 0.0440(11) 0.0057(8) 0.0032(9) -0.0031(9)
C21 0.0520(12) 0.0501(12) 0.0509(13) -0.0011(10) -0.0068(10) -0.0051(10)
C22 0.0455(11) 0.0509(12) 0.0580(14) 0.0071(10) -0.0055(10) 0.0006(10)
N23 0.0532(10) 0.0447(10) 0.0461(10) 0.0039(8) 0.0006(8) 0.0007(8)
C24 0.0561(13) 0.0488(12) 0.0465(12) 0.0022(10) 0.0018(10) -0.0027(10)
C25 0.0558(13) 0.0427(11) 0.0464(12) 0.0066(9) 0.0067(10) -0.0014(9)
C26 0.0620(14) 0.0619(15) 0.0613(15) 0.0006(12) -0.0030(12) 0.0057(12)
C27 0.0713(16) 0.0619(15) 0.0757(18) 0.0050(13) 0.0035(14) 0.0187(13)
C28 0.092(2) 0.0529(14) 0.0708(17) 0.0009(12) 0.0149(15) 0.0148(14)
C29 0.0880(19) 0.0509(14) 0.0602(16) -0.0046(11) 0.0038(14) -0.0013(12)
C30 0.0608(14) 0.0505(13) 0.0474(12) 0.0071(10) 0.0037(11) 0.0001(10)
O31 0.0741(12) 0.0639(11) 0.0695(12) -0.0094(9) -0.0162(9) 0.0055(9)

loop_
_atom_type_symbol
_atom_type_description
_atom_type_scat_dispersion_real
_atom_type_scat_dispersion_imag
_atom_type_scat_source
C C 0.0033 0.0016 'International Tables Vol C Tables 4.2.6.8 and 6.1.1.4'
H H 0.0000 0.0000 'International Tables Vol C Tables 4.2.6.8 and 6.1.1.4'
N N 0.0061 0.0033 'International Tables Vol C Tables 4.2.6.8 and 6.1.1.4'
O O 0.0106 0.0060 'International Tables Vol C Tables 4.2.6.8 and 6.1.1.4'
S S 0.1246 0.1234 'International Tables Vol C Tables 4.2.6.8 and 6.1.1.4'

loop_
_geom_angle_atom_site_label_1
_geom_angle_atom_site_label_2
_geom_angle_atom_site_label_3
_geom_angle
C2 S1 C17 104.48(10)
C3 C2 C7 118.98(18)
C3 C2 S1 125.24(15)
C7 C2 S1 115.78(15)
C4 C3 C2 119.61(19)
C4 C3 H3 120.2
C2 C3 H3 120.2
C5 C4 C3 121.68(19)
C5 C4 H4 119.2
C3 C4 H4 119.2
C4 C5 C6 118.09(18)
C4 C5 N8 116.65(18)
C6 C5 N8 125.25(18)
C7 C6 C5 120.65(19)
C7 C6 H6 119.7
C5 C6 H6 119.7
C6 C7 C2 120.97(19)
C6 C7 H7 119.5
C2 C7 H7 119.5
C9 N8 C5 122.55(18)
N8 C9 C10 122.0(2)
N8 C9 H9 119.0
C10 C9 H9 119.0
C11 C10 C15 118.14(19)
C11 C10 C9 120.1(2)
C15 C10 C9 121.72(19)
C12 C11 C10 121.8(2)
C12 C11 H11 119.1
C10 C11 H11 119.1
C13 C12 C11 118.9(2)
C13 C12 H12 120.5
C11 C12 H12 120.5
C14 C13 C12 120.9(2)
C14 C13 H13 119.5
C12 C13 H13 119.5
C13 C14 C15 120.3(2)
C13 C14 H14 119.8
C15 C14 H14 119.8
O16 C15 C14 118.8(2)
O16 C15 C10 121.23(19)
C14 C15 C10 119.9(2)
C15 O16 H16 109.5
C22 C17 C18 119.1(2)
C22 C17 S1 119.25(16)
C18 C17 S1 121.55(17)
C19 C18 C17 120.8(2)
C19 C18 H18 119.6
C17 C18 H18 119.6
C18 C19 C20 120.2(2)
C18 C19 H19 119.9
C20 C19 H19 119.9
C21 C20 C19 118.71(19)
C21 C20 N23 115.86(18)
C19 C20 N23 125.43(19)
C22 C21 C20 120.9(2)
C22 C21 H21 119.6
C20 C21 H21 119.6
C21 C22 C17 120.3(2)
C21 C22 H22 119.9
C17 C22 H22 119.9
C24 N23 C20 123.23(19)
N23 C24 C25 121.7(2)
N23 C24 H24 119.1
C25 C24 H24 119.1
C26 C25 C30 118.3(2)
C26 C25 C24 120.1(2)
C30 C25 C24 121.7(2)
C27 C26 C25 121.4(2)
C27 C26 H26 119.3
C25 C26 H26 119.3
C28 C27 C26 119.2(2)
C28 C27 H27 120.4
C26 C27 H27 120.4
C29 C28 C27 121.1(2)
C29 C28 H28 119.5
C27 C28 H28 119.5
C28 C29 C30 119.9(2)
C28 C29 H29 120.0
C30 C29 H29 120.0
O31 C30 C29 119.0(2)
O31 C30 C25 120.9(2)
C29 C30 C25 120.1(2)
C30 O31 H31 109.5

loop_
_geom_bond_atom_site_label_1
_geom_bond_atom_site_label_2
_geom_bond_distance
S1 C2 1.772(2)
S1 C17 1.777(2)
C2 C3 1.388(3)
C2 C7 1.388(3)
C3 C4 1.386(3)
C3 H3 0.9300
C4 C5 1.385(3)
C4 H4 0.9300
C5 C6 1.391(3)
C5 N8 1.422(3)
C6 C7 1.376(3)
C6 H6 0.9300
C7 H7 0.9300
N8 C9 1.276(3)
C9 C10 1.447(3)
C9 H9 0.9300
C10 C11 1.397(3)
C10 C15 1.405(3)
C11 C12 1.380(3)
C11 H11 0.9300
C12 C13 1.381(4)
C12 H12 0.9300
C13 C14 1.378(3)
C13 H13 0.9300
C14 C15 1.387(3)
C14 H14 0.9300
C15 O16 1.346(3)
O16 H16 0.8200
C17 C22 1.382(3)
C17 C18 1.390(3)
C18 C19 1.373(3)
C18 H18 0.9300
C19 C20 1.396(3)
C19 H19 0.9300
C20 C21 1.386(3)
C20 N23 1.412(3)
C21 C22 1.381(3)
C21 H21 0.9300
C22 H22 0.9300
N23 C24 1.279(3)
C24 C25 1.444(3)
C24 H24 0.9300
C25 C26 1.393(3)
C25 C30 1.406(3)
C26 C27 1.378(3)
C26 H26 0.9300
C27 C28 1.381(4)
C27 H27 0.9300
C28 C29 1.372(4)
C28 H28 0.9300
C29 C30 1.387(3)
C29 H29 0.9300
C30 O31 1.352(3)
O31 H31 0.8200

loop_
_geom_torsion_atom_site_label_1
_geom_torsion_atom_site_label_2
_geom_torsion_atom_site_label_3
_geom_torsion_atom_site_label_4
_geom_torsion
C17 S1 C2 C3 -4.0(2)
C17 S1 C2 C7 176.77(16)
C7 C2 C3 C4 -0.8(3)
S1 C2 C3 C4 179.98(16)
C2 C3 C4 C5 -0.4(3)
C3 C4 C5 C6 1.3(3)
C3 C4 C5 N8 -179.05(19)
C4 C5 C6 C7 -1.0(3)
N8 C5 C6 C7 179.38(19)
C5 C6 C7 C2 -0.2(3)
C3 C2 C7 C6 1.1(3)
S1 C2 C7 C6 -179.61(17)
C4 C5 N8 C9 176.1(2)
C6 C5 N8 C9 -4.3(3)
C5 N8 C9 C10 -178.28(18)
N8 C9 C10 C11 -178.2(2)
N8 C9 C10 C15 3.1(3)
C15 C10 C11 C12 0.0(3)
C9 C10 C11 C12 -178.8(2)
C10 C11 C12 C13 0.0(4)
C11 C12 C13 C14 -0.1(4)
C12 C13 C14 C15 0.2(4)
C13 C14 C15 O16 179.8(2)
C13 C14 C15 C10 -0.2(3)
C11 C10 C15 O16 -179.9(2)
C9 C10 C15 O16 -1.1(3)
C11 C10 C15 C14 0.1(3)
C9 C10 C15 C14 178.9(2)
C2 S1 C17 C22 109.14(18)
C2 S1 C17 C18 -74.6(2)
C22 C17 C18 C19 -0.2(3)
S1 C17 C18 C19 -176.49(18)
C17 C18 C19 C20 0.1(4)
C18 C19 C20 C21 0.1(3)
C18 C19 C20 N23 -179.2(2)
C19 C20 C21 C22 -0.2(3)
N23 C20 C21 C22 179.18(19)
C20 C21 C22 C17 0.1(3)
C18 C17 C22 C21 0.2(3)
S1 C17 C22 C21 176.49(17)
C21 C20 N23 C24 179.9(2)
C19 C20 N23 C24 -0.8(3)
C20 N23 C24 C25 -179.08(18)
N23 C24 C25 C26 179.6(2)
N23 C24 C25 C30 1.0(3)
C30 C25 C26 C27 1.7(4)
C24 C25 C26 C27 -177.0(2)
C25 C26 C27 C28 -1.5(4)
C26 C27 C28 C29 0.5(4)
C27 C28 C29 C30 0.3(4)
C28 C29 C30 O31 -179.3(2)
C28 C29 C30 C25 -0.1(4)
C26 C25 C30 O31 178.3(2)
C24 C25 C30 O31 -3.1(3)
C26 C25 C30 C29 -0.9(3)
C24 C25 C30 C29 177.8(2)
